data_4087856
loop_
_publ_author_name
'Xu, Hui'
'Huang, Zi-Ao'
'Guo, Xugeng'
'Yang, Yuhui'
'Hua, Yuhui'
'Cao, Zexing'
'Li, Shunhua'
'Xia, Haiping'

_publ_section_title
;
 Sequential Construction Strategy for Rational Design of Luminescent
 Iridacycles
;
_journal_issue 17
_journal_name_full Organometallics
_journal_page_first 4229
_journal_paper_doi 10.1021/acs.organomet.5b00652
_journal_volume 34
_journal_year 2015
_chemical_formula_moiety 'C72 H56 Cl2 Ir P3,CH2Cl2 2H2O'
_chemical_formula_sum 'C73 H60 Cl4 Ir O2 P3'
_chemical_formula_weight 1396.12
_space_group_IT_number 2
_space_group_name_Hall '-P 1'
_space_group_name_H-M_alt 'P -1'
_symmetry_cell_setting triclinic
_symmetry_space_group_name_H-M 'P -1'
_atom_sites_solution_hydrogens geom
_atom_sites_solution_primary direct
_atom_sites_solution_secondary difmap
_audit_creation_method SHELXL-97
_cell_angle_alpha 97.545(2)
_cell_angle_beta 93.363(2)
_cell_angle_gamma 118.130(2)
_cell_formula_units_Z 2
_cell_length_a 13.6297(9)
_cell_length_b 13.8053(10)
_cell_length_c 18.5801(12)
_cell_measurement_reflns_used 14078
_cell_measurement_temperature 173(2)
_cell_measurement_theta_max 55.00
_cell_measurement_theta_min 5.99
_cell_volume 3027.2(4)
_computing_structure_refinement 'SHELXL-97 (Sheldrick, 1997)'
_computing_structure_solution 'SHELXS-97 (Sheldrick, 1990)'
_diffrn_ambient_temperature 173(2)
_diffrn_measured_fraction_theta_full 0.971
_diffrn_measured_fraction_theta_max 0.971
_diffrn_radiation_monochromator graphite
_diffrn_radiation_source 'fine-focus sealed tube'
_diffrn_radiation_type MoK\a
_diffrn_radiation_wavelength 0.71073
_diffrn_reflns_av_R_equivalents 0.0785
_diffrn_reflns_av_sigmaI/netI 0.1164
_diffrn_reflns_limit_h_max 16
_diffrn_reflns_limit_h_min -16
_diffrn_reflns_limit_k_max 16
_diffrn_reflns_limit_k_min -16
_diffrn_reflns_limit_l_max 19
_diffrn_reflns_limit_l_min -22
_diffrn_reflns_number 21978
_diffrn_reflns_theta_full 25.00
_diffrn_reflns_theta_max 25.00
_diffrn_reflns_theta_min 2.99
_exptl_absorpt_coefficient_mu 2.509
_exptl_absorpt_correction_T_max 1.0000
_exptl_absorpt_correction_T_min 0.4978
_exptl_absorpt_correction_type multi-scan
_exptl_crystal_colour yellow
_exptl_crystal_density_diffrn 1.532
_exptl_crystal_density_method 'not measured'
_exptl_crystal_description block
_exptl_crystal_F_000 1408
_exptl_crystal_size_max 0.15
_exptl_crystal_size_mid 0.12
_exptl_crystal_size_min 0.10
_refine_diff_density_max 1.908
_refine_diff_density_min -2.867
_refine_diff_density_rms 0.211
_refine_ls_extinction_method none
_refine_ls_goodness_of_fit_ref 0.999
_refine_ls_hydrogen_treatment constr
_refine_ls_matrix_type full
_refine_ls_number_parameters 748
_refine_ls_number_reflns 10342
_refine_ls_number_restraints 12
_refine_ls_restrained_S_all 0.999
_refine_ls_R_factor_all 0.0902
_refine_ls_R_factor_gt 0.0593
_refine_ls_shift/su_max 0.002
_refine_ls_shift/su_mean 0.000
_refine_ls_structure_factor_coef Fsqd
_refine_ls_weighting_details 'calc w=1/[\s^2^(Fo^2^)+(0.1150P)^2^+0.0000P] where P=(Fo^2^+2Fc^2^)/3'
_refine_ls_weighting_scheme calc
_refine_ls_wR_factor_gt 0.1450
_refine_ls_wR_factor_ref 0.1852
_reflns_number_gt 7611
_reflns_number_total 10342
_reflns_threshold_expression >2sigma(I)
_cod_data_source_file om5b00652_si_003.cif
_cod_data_source_block Complex_7
_cod_depositor_comments
;
The following automatic conversions were performed:

data item '_symmetry_cell_setting' value 'Triclinic' was changed to
'triclinic' in accordance with the
/home/saulius/struct/COD-crude-data/automatic-downloads/DataCite-retrospective/ACS/depositions/lib/dictionaries/cif_core.dic
dictionary named 'cif_core.dic' version 2.4.2 last updated on
2011-04-26.

Automatic conversion script
Id: cif_fix_values 6909 2019-04-08 15:41:33Z antanas 
;
_cod_original_sg_symbol_H-M P-1
_cod_database_code 4087856

loop_
_symmetry_equiv_pos_as_xyz
'x, y, z'
'-x, -y, -z'

loop_
_atom_site_label
_atom_site_type_symbol
_atom_site_fract_x
_atom_site_fract_y
_atom_site_fract_z
_atom_site_U_iso_or_equiv
_atom_site_adp_type
_atom_site_occupancy
_atom_site_symmetry_multiplicity
_atom_site_calc_flag
_atom_site_refinement_flags
Ir1 Ir 1.47078(3) 1.21461(3) 1.283852(19) 0.02181(15) Uani 1 1 d .
P1 P 1.62364(19) 1.39245(19) 1.28059(13) 0.0235(5) Uani 1 1 d .
P2 P 1.33023(19) 1.02907(19) 1.27932(13) 0.0251(5) Uani 1 1 d .
Cl1 Cl 1.51985(18) 1.24431(17) 1.41996(11) 0.0246(5) Uani 1 1 d .
P3 P 1.22081(19) 1.34186(19) 1.25435(13) 0.0232(5) Uani 1 1 d .
Cl2 Cl 1.59867(18) 1.13629(19) 1.25428(13) 0.0280(5) Uani 1 1 d .
C6 C 1.4153(7) 1.2049(7) 1.1785(6) 0.032(3) Uani 1 1 d .
C7 C 1.3625(7) 1.2706(7) 1.2959(5) 0.025(2) Uani 1 1 d U
H7A H 1.3489 1.2901 1.3426 0.030 Uiso 1 1 calc R
C11 C 1.3376(7) 1.2004(7) 1.0319(4) 0.0204(19) Uani 1 1 d .
C13 C 1.2984(7) 1.1960(8) 0.9587(5) 0.030(2) Uani 1 1 d .
C14 C 1.3013(7) 1.2450(7) 1.0916(5) 0.024(2) Uani 1 1 d .
C15 C 1.0742(7) 1.2565(7) 1.2151(5) 0.026(2) Uani 1 1 d .
C16 C 1.3079(7) 1.2808(7) 1.2366(4) 0.0201(19) Uani 1 1 d .
C17 C 1.4125(7) 1.1591(7) 1.0457(4) 0.021(2) Uani 1 1 d .
C18 C 1.3686(8) 0.9357(7) 1.3214(5) 0.026(2) Uani 1 1 d .
C19 C 1.6197(7) 1.5144(7) 1.3304(5) 0.027(2) Uani 1 1 d .
C20 C 1.2714(8) 1.4710(8) 1.3946(6) 0.032(2) Uani 1 1 d .
H20A H 1.3225 1.5311 1.3753 0.039 Uiso 1 1 calc R
C21 C 1.1368(8) 1.2753(8) 1.3806(5) 0.031(2) Uani 1 1 d .
H21A H 1.0958 1.2042 1.3524 0.037 Uiso 1 1 calc R
C22 C 1.5623(7) 1.5042(8) 1.3889(5) 0.031(2) Uani 1 1 d .
H22A H 1.5211 1.4340 1.4010 0.037 Uiso 1 1 calc R
C23 C 1.2213(8) 1.2333(8) 0.9415(5) 0.029(2) Uani 1 1 d .
C24 C 1.2792(8) 1.4755(8) 1.2231(5) 0.031(2) Uani 1 1 d .
C25 C 1.2115(7) 1.3652(7) 1.3495(5) 0.027(2) Uani 1 1 d .
C26 C 1.7671(7) 1.4265(7) 1.3178(5) 0.029(2) Uani 1 1 d .
C27 C 1.0339(8) 1.1588(8) 1.1668(6) 0.034(2) Uani 1 1 d .
H27A H 1.0824 1.1328 1.1516 0.040 Uiso 1 1 calc R
C28 C 1.2918(8) 0.8207(8) 1.3066(5) 0.035(2) Uani 1 1 d .
H28A H 1.2298 0.7939 1.2709 0.043 Uiso 1 1 calc R
C29 C 1.2087(7) 1.0057(7) 1.3256(5) 0.027(2) Uani 1 1 d U
C30 C 1.5885(9) 1.4671(9) 1.1525(5) 0.038(3) Uani 1 1 d .
H30A H 1.5476 1.4940 1.1787 0.045 Uiso 1 1 calc R
C31 C 1.3965(10) 0.7871(9) 1.3971(6) 0.050(3) Uani 1 1 d .
H31A H 1.4064 0.7383 1.4228 0.061 Uiso 1 1 calc R
C32 C 1.1826(8) 0.9664(8) 1.1493(5) 0.035(2) Uani 1 1 d .
H32A H 1.1500 1.0040 1.1746 0.042 Uiso 1 1 calc R
C33 C 1.3399(7) 1.2459(7) 1.1651(5) 0.024(2) Uani 1 1 d .
C34 C 1.7861(8) 1.3709(8) 1.3706(5) 0.034(2) Uani 1 1 d .
H34A H 1.7259 1.3094 1.3830 0.041 Uiso 1 1 calc R
C35 C 1.2706(8) 0.9565(8) 1.1852(6) 0.036(3) Uani 1 1 d .
C36 C 1.3922(8) 1.5446(8) 1.2388(6) 0.037(3) Uani 1 1 d .
H36A H 1.4359 1.5257 1.2681 0.045 Uiso 1 1 calc R
C37 C 1.4120(8) 1.1088(8) 0.9161(5) 0.035(2) Uani 1 1 d .
H37A H 1.4373 1.0797 0.8781 0.042 Uiso 1 1 calc R
C38 C 1.6806(8) 1.6212(8) 1.3131(6) 0.036(3) Uani 1 1 d .
H38A H 1.7210 1.6304 1.2735 0.043 Uiso 1 1 calc R
C39 C 1.4475(8) 1.1133(7) 0.9843(6) 0.033(2) Uani 1 1 d .
H39A H 1.4968 1.0861 0.9934 0.039 Uiso 1 1 calc R
C40 C 0.9190(9) 1.0974(9) 1.1399(6) 0.041(3) Uani 1 1 d .
H40A H 0.8907 1.0305 1.1070 0.050 Uiso 1 1 calc R
C41 C 1.3211(9) 0.9025(8) 1.1474(6) 0.036(2) Uani 1 1 d .
H41A H 1.3802 0.8978 1.1713 0.043 Uiso 1 1 calc R
C42 C 1.3339(9) 1.1488(8) 0.8998(6) 0.041(3) Uani 1 1 d .
C43 C 1.3055(9) 0.7470(8) 1.3430(6) 0.043(3) Uani 1 1 d .
H43A H 1.2544 0.6710 1.3315 0.052 Uiso 1 1 calc R
C44 C 1.6244(9) 1.7012(8) 1.4128(6) 0.039(3) Uani 1 1 d .
H44A H 1.6264 1.7635 1.4405 0.047 Uiso 1 1 calc R
C45 C 1.5632(8) 1.5962(8) 1.4313(6) 0.036(2) Uani 1 1 d .
H45A H 1.5236 1.5875 1.4712 0.043 Uiso 1 1 calc R
C46 C 1.4488(8) 1.1614(7) 1.1166(5) 0.031(2) Uani 1 1 d .
H46A H 1.4976 1.1332 1.1247 0.037 Uiso 1 1 calc R
C47 C 1.6815(8) 1.7121(8) 1.3536(6) 0.038(3) Uani 1 1 d .
H47A H 1.7214 1.7820 1.3408 0.046 Uiso 1 1 calc R
C48 C 1.6418(7) 1.4183(8) 1.1878(5) 0.031(2) Uani 1 1 d .
C49 C 1.2558(8) 1.4870(8) 1.4658(5) 0.034(2) Uani 1 1 d .
H49A H 1.2948 1.5580 1.4944 0.040 Uiso 1 1 calc R
C50 C 1.2271(9) 1.0689(8) 1.3949(6) 0.040(2) Uani 1 1 d U
H50A H 1.2972 1.1307 1.4119 0.048 Uiso 1 1 calc R
C51 C 1.2117(9) 1.5070(8) 1.1827(6) 0.042(3) Uani 1 1 d .
H51A H 1.1340 1.4629 1.1742 0.051 Uiso 1 1 calc R
C52 C 1.1880(8) 1.2809(8) 1.0017(5) 0.033(2) Uani 1 1 d .
H52A H 1.1392 1.3088 0.9924 0.040 Uiso 1 1 calc R
C53 C 1.0194(9) 0.8821(9) 1.3493(7) 0.045(3) Uani 1 1 d .
H53A H 0.9495 0.8191 1.3344 0.054 Uiso 1 1 calc R
C54 C 1.8955(9) 1.4077(10) 1.4046(6) 0.046(3) Uani 1 1 d .
H54A H 1.9073 1.3709 1.4398 0.055 Uiso 1 1 calc R
C56 C 0.8491(8) 1.1370(9) 1.1627(6) 0.040(3) Uani 1 1 d .
H56A H 0.7731 1.0966 1.1442 0.048 Uiso 1 1 calc R
C58 C 1.0011(8) 1.2954(9) 1.2381(6) 0.036(2) Uani 1 1 d .
H58A H 1.0286 1.3622 1.2709 0.043 Uiso 1 1 calc R
C59 C 1.1027(9) 0.9086(9) 1.3034(7) 0.047(3) Uani 1 1 d .
H59A H 1.0887 0.8627 1.2584 0.056 Uiso 1 1 calc R
C60 C 1.1250(9) 1.2943(8) 1.4550(6) 0.037(3) Uani 1 1 d .
H60A H 1.0774 1.2350 1.4764 0.045 Uiso 1 1 calc R
C61 C 1.8588(8) 1.5177(9) 1.3003(6) 0.045(3) Uani 1 1 d .
H61A H 1.8483 1.5560 1.2656 0.054 Uiso 1 1 calc R
C62 C 1.2254(8) 1.2864(8) 1.0719(6) 0.036(2) Uani 1 1 d .
H62A H 1.2013 1.3183 1.1092 0.043 Uiso 1 1 calc R
C63 C 1.6984(9) 1.3783(9) 1.1455(6) 0.045(3) Uani 1 1 d .
H63A H 1.7347 1.3439 1.1662 0.053 Uiso 1 1 calc R
C64 C 1.2903(9) 1.1392(9) 0.8268(5) 0.042(3) Uani 1 1 d .
H64A H 1.3133 1.1094 0.7877 0.050 Uiso 1 1 calc R
C65 C 1.1424(8) 1.0409(9) 1.4387(6) 0.042(3) Uani 1 1 d .
H65A H 1.1544 1.0851 1.4841 0.050 Uiso 1 1 calc R
C66 C 1.4420(9) 1.6419(9) 1.2115(7) 0.048(3) Uani 1 1 d .
H66A H 1.5193 1.6882 1.2216 0.058 Uiso 1 1 calc R
C67 C 1.1823(8) 1.3984(9) 1.4958(6) 0.038(3) Uani 1 1 d .
H67A H 1.1719 1.4101 1.5445 0.045 Uiso 1 1 calc R
C69 C 1.9851(8) 1.4979(10) 1.3861(7) 0.047(3) Uani 1 1 d .
H69A H 2.0579 1.5223 1.4082 0.057 Uiso 1 1 calc R
C70 C 1.2828(9) 0.8552(8) 1.0732(6) 0.042(3) Uani 1 1 d .
H70A H 1.3157 0.8180 1.0479 0.050 Uiso 1 1 calc R
C71 C 1.9650(9) 1.5516(10) 1.3339(7) 0.053(3) Uani 1 1 d .
H71A H 2.0254 1.6127 1.3213 0.063 Uiso 1 1 calc R
C72 C 1.1777(9) 1.2224(9) 0.8697(6) 0.042(3) Uani 1 1 d .
H72A H 1.1261 1.2467 0.8597 0.051 Uiso 1 1 calc R
C73 C 1.2112(10) 1.1760(9) 0.8144(6) 0.052(3) Uani 1 1 d .
H73A H 1.1809 1.1680 0.7665 0.062 Uiso 1 1 calc R
C74 C 1.1967(11) 0.8638(10) 1.0378(7) 0.059(4) Uani 1 1 d .
H74A H 1.1720 0.8328 0.9884 0.071 Uiso 1 1 calc R
C76 C 0.8870(8) 1.2333(9) 1.2113(6) 0.039(3) Uani 1 1 d .
H76A H 0.8374 1.2577 1.2268 0.046 Uiso 1 1 calc R
C78 C 1.1454(10) 0.9192(9) 1.0758(6) 0.052(3) Uani 1 1 d .
H78A H 1.0867 0.9241 1.0514 0.062 Uiso 1 1 calc R
C80 C 1.5946(11) 1.4770(10) 1.0789(7) 0.057(4) Uani 1 1 d .
H80A H 1.5596 1.5119 1.0574 0.069 Uiso 1 1 calc R
C81 C 1.7024(12) 1.3882(11) 1.0727(7) 0.072(5) Uani 1 1 d .
H81A H 1.7421 1.3610 1.0454 0.087 Uiso 1 1 calc R
C82 C 1.0395(9) 0.9464(10) 1.4142(7) 0.054(3) Uani 1 1 d .
H82A H 0.9830 0.9274 1.4440 0.065 Uiso 1 1 calc R
C83 C 1.4579(9) 0.9728(9) 1.3740(5) 0.042(3) Uani 1 1 d .
H83A H 1.5104 1.0484 1.3845 0.050 Uiso 1 1 calc R
C85 C 1.4721(11) 0.8990(9) 1.4125(6) 0.055(3) Uani 1 1 d .
H85A H 1.5331 0.9260 1.4490 0.066 Uiso 1 1 calc R
C88 C 1.6494(12) 1.4373(11) 1.0395(7) 0.065(4) Uani 1 1 d .
H88A H 1.6521 1.4425 0.9901 0.078 Uiso 1 1 calc R
Cl1A Cl 1.8505(3) 1.0337(3) 1.3650(2) 0.0762(11) Uani 1 1 d .
Cl1B Cl 1.7695(4) 1.1409(4) 1.4733(2) 0.0869(12) Uani 1 1 d .
C1S C 1.7773(16) 1.1032(16) 1.3829(9) 0.104(6) Uani 1 1 d .
H1SA H 1.7014 1.0569 1.3577 0.125 Uiso 1 1 calc R
H1SB H 1.8109 1.1705 1.3618 0.125 Uiso 1 1 calc R
C99 C 1.3762(11) 1.6709(9) 1.1686(7) 0.053(3) Uani 1 1 d .
H99A H 1.4103 1.7359 1.1490 0.063 Uiso 1 1 calc R
C98 C 1.2658(11) 1.6073(9) 1.1555(6) 0.049(3) Uani 1 1 d .
H98A H 1.2231 1.6292 1.1278 0.059 Uiso 1 1 calc R
O1 O 1.0075(8) 0.6261(10) 1.1366(8) 0.123(5) Uani 1 1 d .
H1WB H 1.0636 0.6382 1.1140 0.147 Uiso 1 1 d R
H1WA H 1.0208 0.6917 1.1543 0.147 Uiso 1 1 d R
O2 O 0.9872(8) 0.4326(10) 1.0215(8) 0.138(6) Uani 1 1 d .
H2WB H 0.9598 0.4207 1.0614 0.166 Uiso 1 1 d R
H2WA H 1.0235 0.5035 1.0284 0.166 Uiso 1 1 d R

loop_
_atom_site_aniso_label
_atom_site_aniso_U_11
_atom_site_aniso_U_22
_atom_site_aniso_U_33
_atom_site_aniso_U_23
_atom_site_aniso_U_13
_atom_site_aniso_U_12
Ir1 0.0234(2) 0.0232(2) 0.0216(2) 0.00311(15) 0.00230(14) 0.01378(16)
P1 0.0230(11) 0.0237(12) 0.0207(12) -0.0004(10) 0.0023(10) 0.0099(10)
P2 0.0272(12) 0.0259(12) 0.0260(13) 0.0071(11) 0.0049(10) 0.0151(10)
Cl1 0.0335(12) 0.0266(11) 0.0116(10) -0.0017(9) -0.0029(9) 0.0149(9)
P3 0.0230(11) 0.0226(12) 0.0275(13) 0.0046(10) 0.0038(10) 0.0138(10)
Cl2 0.0267(11) 0.0347(12) 0.0298(13) 0.0019(10) 0.0006(10) 0.0220(10)
C6 0.008(4) 0.020(5) 0.063(7) 0.026(5) -0.007(4) 0.000(3)
C7 0.025(2) 0.025(2) 0.024(2) 0.0040(11) 0.0035(10) 0.0117(13)
C11 0.025(4) 0.030(5) 0.004(4) -0.003(4) -0.001(3) 0.014(4)
C13 0.025(5) 0.030(5) 0.035(6) 0.012(5) 0.013(4) 0.011(4)
C14 0.025(4) 0.017(4) 0.028(5) 0.006(4) 0.008(4) 0.007(4)
C15 0.017(4) 0.027(5) 0.042(6) 0.007(5) 0.003(4) 0.017(4)
C16 0.024(4) 0.026(5) 0.014(4) 0.003(4) 0.005(4) 0.016(4)
C17 0.029(5) 0.028(5) 0.003(4) -0.001(4) -0.001(4) 0.012(4)
C18 0.037(5) 0.027(5) 0.012(4) 0.003(4) -0.002(4) 0.014(4)
C19 0.021(4) 0.028(5) 0.036(6) 0.010(4) 0.009(4) 0.014(4)
C20 0.031(5) 0.029(5) 0.039(6) 0.005(5) 0.003(5) 0.017(4)
C21 0.035(5) 0.023(5) 0.028(5) 0.000(4) 0.007(4) 0.010(4)
C22 0.024(5) 0.025(5) 0.041(6) 0.012(5) 0.005(4) 0.009(4)
C23 0.038(5) 0.033(5) 0.012(5) 0.001(4) -0.002(4) 0.014(4)
C24 0.041(6) 0.028(5) 0.032(6) 0.009(4) 0.011(5) 0.023(5)
C25 0.021(4) 0.030(5) 0.036(6) 0.006(4) 0.005(4) 0.018(4)
C26 0.027(5) 0.023(5) 0.036(6) -0.005(4) 0.005(4) 0.013(4)
C27 0.031(5) 0.030(5) 0.047(7) 0.014(5) 0.008(5) 0.019(4)
C28 0.041(6) 0.038(6) 0.024(5) 0.000(5) -0.005(5) 0.019(5)
C29 0.027(4) 0.023(4) 0.033(5) 0.014(4) 0.001(4) 0.011(4)
C30 0.046(6) 0.050(6) 0.023(5) 0.013(5) 0.000(5) 0.027(5)
C31 0.079(9) 0.035(6) 0.043(7) 0.013(5) -0.007(6) 0.033(6)
C32 0.040(6) 0.036(6) 0.028(6) 0.001(5) -0.008(5) 0.021(5)
C33 0.027(5) 0.018(4) 0.030(5) 0.007(4) 0.006(4) 0.013(4)
C34 0.028(5) 0.043(6) 0.030(6) -0.004(5) 0.008(4) 0.018(5)
C35 0.034(5) 0.025(5) 0.043(6) 0.009(5) -0.002(5) 0.010(4)
C36 0.034(5) 0.027(5) 0.057(7) 0.014(5) 0.012(5) 0.018(5)
C37 0.037(6) 0.044(6) 0.022(5) 0.003(5) 0.006(4) 0.018(5)
C38 0.028(5) 0.029(5) 0.048(7) 0.006(5) 0.025(5) 0.009(4)
C39 0.028(5) 0.027(5) 0.043(7) 0.000(5) 0.008(5) 0.014(4)
C40 0.044(6) 0.041(6) 0.028(6) -0.006(5) -0.005(5) 0.016(5)
C41 0.042(6) 0.030(5) 0.047(7) 0.013(5) 0.016(5) 0.023(5)
C42 0.042(6) 0.030(5) 0.045(7) 0.010(5) 0.014(5) 0.012(5)
C43 0.046(6) 0.026(5) 0.062(8) 0.020(5) 0.001(6) 0.018(5)
C44 0.051(6) 0.027(5) 0.042(6) -0.005(5) 0.002(5) 0.024(5)
C45 0.039(6) 0.033(5) 0.040(6) 0.011(5) 0.008(5) 0.020(5)
C46 0.029(5) 0.024(5) 0.042(6) 0.007(5) 0.013(5) 0.014(4)
C47 0.040(6) 0.034(6) 0.038(6) 0.010(5) 0.011(5) 0.015(5)
C48 0.026(5) 0.026(5) 0.028(5) -0.004(4) 0.009(4) 0.004(4)
C49 0.031(5) 0.038(6) 0.028(6) -0.003(5) 0.004(4) 0.016(5)
C50 0.033(5) 0.033(5) 0.058(6) 0.021(5) 0.008(5) 0.016(4)
C51 0.047(6) 0.039(6) 0.048(7) 0.007(5) -0.004(5) 0.027(5)
C52 0.037(5) 0.047(6) 0.024(5) 0.015(5) -0.004(4) 0.026(5)
C53 0.034(6) 0.049(7) 0.054(8) 0.005(6) 0.009(5) 0.023(5)
C54 0.044(6) 0.060(7) 0.041(7) -0.011(6) -0.007(5) 0.037(6)
C56 0.017(5) 0.060(7) 0.038(6) 0.012(6) 0.000(4) 0.015(5)
C58 0.032(5) 0.044(6) 0.035(6) 0.001(5) -0.004(5) 0.023(5)
C59 0.042(6) 0.041(6) 0.054(8) 0.006(6) 0.001(6) 0.019(5)
C60 0.046(6) 0.033(6) 0.033(6) 0.005(5) 0.009(5) 0.019(5)
C61 0.034(6) 0.052(7) 0.050(7) 0.007(6) 0.004(5) 0.022(5)
C62 0.037(6) 0.040(6) 0.037(6) 0.015(5) 0.007(5) 0.022(5)
C63 0.056(7) 0.045(7) 0.029(6) 0.001(5) 0.015(5) 0.022(6)
C64 0.040(6) 0.050(7) 0.021(5) 0.010(5) 0.001(5) 0.010(5)
C65 0.040(6) 0.059(7) 0.037(6) 0.019(6) 0.033(5) 0.028(6)
C66 0.040(6) 0.043(7) 0.068(8) 0.022(6) 0.017(6) 0.021(5)
C67 0.045(6) 0.050(7) 0.024(5) -0.001(5) -0.001(5) 0.029(5)
C69 0.026(5) 0.058(7) 0.054(8) -0.006(6) -0.008(5) 0.023(5)
C70 0.050(7) 0.039(6) 0.030(6) -0.004(5) 0.012(5) 0.018(5)
C71 0.025(5) 0.048(7) 0.068(9) -0.008(6) 0.003(6) 0.009(5)
C72 0.052(7) 0.044(6) 0.029(6) 0.005(5) 0.004(5) 0.023(5)
C73 0.049(7) 0.055(7) 0.037(7) 0.024(6) 0.004(6) 0.009(6)
C74 0.076(9) 0.048(7) 0.044(8) 0.009(6) 0.010(7) 0.021(7)
C76 0.028(5) 0.054(7) 0.032(6) 0.004(5) 0.000(5) 0.021(5)
C78 0.060(7) 0.044(7) 0.044(7) 0.003(6) -0.019(6) 0.024(6)
C80 0.063(8) 0.058(8) 0.041(7) 0.023(6) 0.003(6) 0.018(7)
C81 0.077(10) 0.051(8) 0.054(9) -0.009(7) 0.040(8) 0.003(7)
C82 0.042(7) 0.070(8) 0.062(9) 0.037(7) 0.036(6) 0.028(6)
C83 0.065(7) 0.037(6) 0.016(5) -0.007(4) -0.020(5) 0.024(5)
C85 0.083(9) 0.044(7) 0.033(6) -0.003(5) -0.023(6) 0.032(6)
C88 0.076(10) 0.059(9) 0.043(8) 0.014(7) 0.017(7) 0.017(7)
Cl1A 0.075(2) 0.061(2) 0.092(3) 0.009(2) 0.002(2) 0.0345(18)
Cl1B 0.110(3) 0.096(3) 0.077(3) 0.022(2) 0.018(2) 0.066(3)
C1S 0.140(16) 0.154(17) 0.073(12) 0.006(11) 0.005(11) 0.119(15)
C99 0.066(8) 0.033(6) 0.064(8) 0.023(6) 0.033(7) 0.022(6)
C98 0.076(9) 0.052(7) 0.044(7) 0.025(6) 0.011(6) 0.046(7)
O1 0.045(6) 0.128(10) 0.192(14) -0.012(9) 0.024(7) 0.049(6)
O2 0.054(6) 0.127(10) 0.199(15) -0.070(10) -0.071(8) 0.051(7)

loop_
_atom_type_symbol
_atom_type_description
_atom_type_scat_dispersion_real
_atom_type_scat_dispersion_imag
_atom_type_scat_source
C C 0.0033 0.0016 'International Tables Vol C Tables 4.2.6.8 and 6.1.1.4'
H H 0.0000 0.0000 'International Tables Vol C Tables 4.2.6.8 and 6.1.1.4'
P P 0.1023 0.0942 'International Tables Vol C Tables 4.2.6.8 and 6.1.1.4'
Cl Cl 0.1484 0.1585 'International Tables Vol C Tables 4.2.6.8 and 6.1.1.4'
Ir Ir -1.4442 7.9887 'International Tables Vol C Tables 4.2.6.8 and 6.1.1.4'
O O 0.0106 0.0060 'International Tables Vol C Tables 4.2.6.8 and 6.1.1.4'

loop_
_geom_angle_atom_site_label_1
_geom_angle_atom_site_label_2
_geom_angle_atom_site_label_3
_geom_angle
C7 Ir1 C6 78.4(4)
C7 Ir1 P2 91.9(2)
C6 Ir1 P2 89.5(2)
C7 Ir1 P1 94.2(2)
C6 Ir1 P1 89.0(2)
P2 Ir1 P1 173.31(9)
C7 Ir1 Cl2 173.8(3)
C6 Ir1 Cl2 95.5(3)
P2 Ir1 Cl2 86.54(8)
P1 Ir1 Cl2 87.12(8)
C7 Ir1 Cl1 91.4(3)
C6 Ir1 Cl1 169.8(3)
P2 Ir1 Cl1 92.17(8)
P1 Ir1 Cl1 90.47(8)
Cl2 Ir1 Cl1 94.68(8)
C48 P1 C19 105.2(4)
C48 P1 C26 101.4(4)
C19 P1 C26 98.9(4)
C48 P1 Ir1 112.3(3)
C19 P1 Ir1 117.0(3)
C26 P1 Ir1 119.7(3)
C29 P2 C35 104.5(5)
C29 P2 C18 98.2(4)
C35 P2 C18 104.6(4)
C29 P2 Ir1 117.9(3)
C35 P2 Ir1 111.7(3)
C18 P2 Ir1 118.1(3)
C16 P3 C25 111.4(4)
C16 P3 C15 115.6(4)
C25 P3 C15 102.1(4)
C16 P3 C24 109.2(4)
C25 P3 C24 108.6(4)
C15 P3 C24 109.6(4)
C33 C6 C46 117.6(9)
C33 C6 Ir1 117.9(8)
C46 C6 Ir1 124.5(7)
C16 C7 Ir1 120.4(7)
C17 C11 C13 119.5(8)
C17 C11 C14 119.9(8)
C13 C11 C14 120.6(8)
C23 C13 C11 122.1(9)
C23 C13 C42 118.2(9)
C11 C13 C42 119.7(9)
C11 C14 C33 119.6(8)
C11 C14 C62 115.7(8)
C33 C14 C62 124.7(9)
C27 C15 C58 120.1(9)
C27 C15 P3 123.6(7)
C58 C15 P3 116.3(8)
C7 C16 C33 112.9(8)
C7 C16 P3 116.4(7)
C33 C16 P3 130.5(7)
C46 C17 C11 119.5(8)
C46 C17 C39 121.6(9)
C11 C17 C39 118.9(8)
C83 C18 C28 117.9(9)
C83 C18 P2 123.5(7)
C28 C18 P2 117.8(7)
C22 C19 C38 117.9(9)
C22 C19 P1 120.1(7)
C38 C19 P1 122.0(7)
C49 C20 C25 121.1(9)
C25 C21 C60 119.2(9)
C19 C22 C45 121.9(8)
C72 C23 C13 121.9(10)
C72 C23 C52 121.2(10)
C13 C23 C52 116.8(8)
C36 C24 C51 120.1(9)
C36 C24 P3 117.8(8)
C51 C24 P3 122.1(8)
C21 C25 C20 118.2(9)
C21 C25 P3 118.9(7)
C20 C25 P3 122.9(7)
C61 C26 C34 118.4(9)
C61 C26 P1 119.6(8)
C34 C26 P1 121.6(7)
C15 C27 C40 119.8(9)
C43 C28 C18 122.0(9)
C50 C29 C59 117.8(9)
C50 C29 P2 118.1(7)
C59 C29 P2 122.0(8)
C48 C30 C80 121.9(11)
C85 C31 C43 119.8(10)
C78 C32 C35 119.0(11)
C6 C33 C14 120.2(9)
C6 C33 C16 110.1(8)
C14 C33 C16 129.6(8)
C26 C34 C54 120.3(10)
C41 C35 C32 120.8(10)
C41 C35 P2 119.0(8)
C32 C35 P2 119.8(8)
C24 C36 C66 120.4(10)
C39 C37 C42 120.4(10)
C47 C38 C19 121.0(9)
C37 C39 C17 122.3(10)
C56 C40 C27 119.3(10)
C35 C41 C70 119.7(10)
C64 C42 C13 119.7(11)
C64 C42 C37 121.1(10)
C13 C42 C37 119.2(10)
C28 C43 C31 119.0(10)
C47 C44 C45 119.5(10)
C44 C45 C22 118.9(9)
C17 C46 C6 123.2(9)
C44 C47 C38 120.8(9)
C63 C48 C30 116.0(10)
C63 C48 P1 121.1(9)
C30 C48 P1 122.5(8)
C20 C49 C67 120.2(10)
C65 C50 C29 120.8(10)
C24 C51 C98 117.8(10)
C62 C52 C23 121.7(10)
C82 C53 C59 120.4(10)
C69 C54 C34 120.3(11)
C76 C56 C40 122.0(9)
C76 C58 C15 119.6(10)
C53 C59 C29 119.9(11)
C67 C60 C21 120.5(9)
C71 C61 C26 120.2(11)
C52 C62 C14 123.0(10)
C48 C63 C81 121.0(13)
C73 C64 C42 118.5(11)
C82 C65 C50 119.3(11)
C36 C66 C99 119.7(10)
C60 C67 C49 120.7(10)
C54 C69 C71 118.6(10)
C74 C70 C41 120.0(11)
C61 C71 C69 122.2(11)
C73 C72 C23 119.1(11)
C72 C73 C64 122.6(11)
C70 C74 C78 120.6(12)
C56 C76 C58 119.2(10)
C32 C78 C74 119.9(11)
C88 C80 C30 120.7(13)
C88 C81 C63 121.7(13)
C53 C82 C65 121.8(10)
C18 C83 C85 120.8(10)
C31 C85 C83 120.4(10)
C80 C88 C81 118.7(12)
Cl1A C1S Cl1B 117.0(10)
C98 C99 C66 120.8(10)
C99 C98 C51 121.1(11)

loop_
_geom_bond_atom_site_label_1
_geom_bond_atom_site_label_2
_geom_bond_distance
Ir1 C7 1.974(9)
Ir1 C6 2.021(10)
Ir1 P2 2.353(2)
Ir1 P1 2.367(2)
Ir1 Cl2 2.499(2)
Ir1 Cl1 2.506(2)
P1 C48 1.814(10)
P1 C19 1.837(10)
P1 C26 1.847(10)
P2 C29 1.824(10)
P2 C35 1.825(11)
P2 C18 1.844(9)
P3 C16 1.773(9)
P3 C25 1.778(10)
P3 C15 1.816(9)
P3 C24 1.823(9)
C6 C33 1.413(12)
C6 C46 1.424(14)
C7 C16 1.353(12)
C11 C17 1.410(13)
C11 C13 1.416(12)
C11 C14 1.423(12)
C13 C23 1.408(14)
C13 C42 1.423(14)
C14 C33 1.432(12)
C14 C62 1.449(13)
C15 C27 1.361(14)
C15 C58 1.398(14)
C16 C33 1.511(12)
C17 C46 1.371(12)
C17 C39 1.444(13)
C18 C83 1.356(13)
C18 C28 1.406(13)
C19 C22 1.361(13)
C19 C38 1.403(12)
C20 C49 1.358(13)
C20 C25 1.405(13)
C21 C25 1.405(12)
C21 C60 1.405(13)
C22 C45 1.399(14)
C23 C72 1.388(13)
C23 C52 1.428(14)
C24 C36 1.363(13)
C24 C51 1.407(14)
C26 C61 1.387(14)
C26 C34 1.404(14)
C27 C40 1.402(14)
C28 C43 1.368(13)
C29 C50 1.393(15)
C29 C59 1.419(13)
C30 C48 1.390(14)
C30 C80 1.395(14)
C31 C85 1.370(15)
C31 C43 1.384(15)
C32 C78 1.386(14)
C32 C35 1.409(14)
C34 C54 1.404(14)
C35 C41 1.387(14)
C36 C66 1.371(14)
C37 C39 1.311(13)
C37 C42 1.447(15)
C38 C47 1.371(14)
C40 C56 1.364(15)
C41 C70 1.399(14)
C42 C64 1.413(14)
C44 C47 1.368(14)
C44 C45 1.393(13)
C48 C63 1.369(14)
C49 C67 1.379(14)
C50 C65 1.386(13)
C51 C98 1.408(14)
C52 C62 1.350(13)
C53 C82 1.329(16)
C53 C59 1.398(15)
C54 C69 1.374(16)
C56 C76 1.354(15)
C58 C76 1.393(13)
C60 C67 1.354(14)
C61 C71 1.372(15)
C63 C81 1.380(16)
C64 C73 1.411(17)
C65 C82 1.385(16)
C66 C99 1.393(16)
C69 C71 1.384(16)
C70 C74 1.372(17)
C72 C73 1.354(16)
C74 C78 1.412(18)
C80 C88 1.319(19)
C81 C88 1.37(2)
C83 C85 1.396(14)
Cl1A C1S 1.698(16)
Cl1B C1S 1.717(16)
C99 C98 1.323(16)
